data_9000387
loop_
_publ_author_name
'Wenk, H. R.'

_publ_section_title
;
 Howieite, a new type of chain silicate
;
_journal_name_full 'American Mineralogist'
_journal_page_first 86
_journal_page_last 97
_journal_volume 59
_journal_year 1974
_chemical_formula_sum 'Al0.62 Fe8 Mg0.45 Mn2.98 Na O44 Si11.92 Ti0.08'
_chemical_name_mineral Howieite
_space_group_IT_number 2
_symmetry_space_group_name_Hall '-P 1'
_symmetry_space_group_name_H-M 'P -1'
_cell_angle_alpha 91.22
_cell_angle_beta 70.76
_cell_angle_gamma 108.09
_cell_length_a 10.170
_cell_length_b 9.774
_cell_length_c 9.589
_cell_formula_units_Z 1
_cell_volume 851.947
_database_code_amcsd 0000396
_exptl_crystal_density_diffrn 3.321
_cod_original_formula_sum 'Si11.92 Ti.08 Fe8 Mn2.98 Mg.45 Al.62 Na O44'
_cod_database_code 9000387

loop_
_space_group_symop_operation_xyz
x,y,z
-x,-y,-z

loop_
_atom_site_aniso_label
_atom_site_aniso_U_11
_atom_site_aniso_U_22
_atom_site_aniso_U_33
_atom_site_aniso_U_12
_atom_site_aniso_U_13
_atom_site_aniso_U_23
Si11 0.00490 0.00794 0.00527 0.00234 -0.00096 0.00038
Ti11 0.00490 0.00794 0.00527 0.00234 -0.00096 0.00038
Si12 0.00549 0.00950 0.00519 0.00192 -0.00183 -0.00169
Si21 0.00561 0.00802 0.00523 0.00354 -0.00150 -0.00063
Si22 0.00570 0.00833 0.00453 0.00307 -0.00191 -0.00080
Si31 0.00398 0.00963 0.00581 0.00320 -0.00162 -0.00106
Si32 0.00570 0.01089 0.00502 0.00520 -0.00091 -0.00080
Fe11 0.00649 0.01310 0.00787 0.00371 -0.00299 -0.00021
Fe12 0.00423 0.00759 0.00531 0.00205 -0.00108 -0.00046
Fe13 0.00670 0.01332 0.00638 0.00452 -0.00158 -0.00076
Fe21 0.00507 0.01011 0.00568 0.00213 -0.00091 0.00013
Mn22 0.00532 0.01093 0.00634 0.00290 -0.00133 -0.00110
Mg22 0.00532 0.01093 0.00634 0.00290 -0.00133 -0.00110
Al22 0.00532 0.01093 0.00634 0.00290 -0.00133 -0.00110
Mn23 0.00364 0.00837 0.00544 0.00162 -0.00145 -0.00025
Al23 0.00364 0.00837 0.00544 0.00162 -0.00145 -0.00025
Na 0.03137 0.06198 0.03114 0.03661 0.00162 0.01293
O11 0.00754 0.01475 0.02059 0.00170 -0.00540 -0.00042
O12 0.02722 0.01778 0.02759 0.00511 -0.00914 0.00211
O13 0.00921 0.00737 0.01194 0.00000 0.00083 0.00000
O21 0.00963 0.00781 0.01071 0.00298 -0.00291 0.00296
O22 0.00796 0.00781 0.01071 0.00341 -0.00083 0.00127
O23 0.00754 0.01301 0.01112 0.00426 -0.00249 -0.00042
O31 0.00544 0.01171 0.01071 0.00298 -0.00208 0.00085
O32 0.00796 0.01084 0.01030 0.00469 -0.00374 -0.00169
O33 0.00796 0.00911 0.00741 0.00426 -0.00166 0.00000
O41 0.00963 0.01258 0.00741 0.00725 -0.00291 -0.00042
O42 0.00921 0.01648 0.01071 0.00597 -0.00374 -0.00085
O43 0.01005 0.01214 0.01071 0.00597 -0.00125 -0.00211
O51 0.00544 0.01518 0.01153 0.00426 -0.00249 -0.00211
O52 0.02429 0.02472 0.01277 0.01534 -0.01038 -0.00423
O53 0.00586 0.01475 0.01071 0.00469 -0.00042 0.00169
O61 0.01047 0.01301 0.01647 0.00426 -0.00997 -0.00211
O62 0.00796 0.01388 0.00865 0.00341 0.00000 0.00085
O71 0.01047 0.01518 0.00824 0.00639 -0.00208 -0.00042
O72 0.01005 0.01431 0.01359 0.00554 -0.00664 -0.00592
O8 0.00754 0.01648 0.00824 0.00597 -0.00374 -0.00254
O9 0.01215 0.01345 0.00412 0.00682 -0.00208 -0.00085
O10 0.01005 0.01605 0.00618 0.00639 -0.00125 -0.00085

loop_
_atom_site_label
_atom_site_fract_x
_atom_site_fract_y
_atom_site_fract_z
_atom_site_occupancy
Si11 -0.27392 0.08663 0.01664 0.96000
Ti11 -0.27392 0.08663 0.01664 0.04000
Si12 -0.27312 0.07690 0.32831 1.00000
Si21 0.00065 0.22071 0.41972 1.00000
Si22 -0.00205 0.21802 -0.26243 1.00000
Si31 0.27037 0.33955 -0.16660 1.00000
Si32 0.27346 0.34722 0.14394 1.00000
Fe11 -0.45599 0.29345 0.23699 1.00000
Fe12 -0.46434 0.26095 -0.42833 1.00000
Fe13 -0.46138 0.27582 -0.09654 1.00000
Fe21 -0.15485 0.42838 0.30607 1.00000
Mn22 -0.15716 0.42405 -0.36488 0.69500
Mg22 -0.15716 0.42405 -0.36488 0.22500
Al22 -0.15716 0.42405 -0.36488 0.08000
Mn23 -0.14897 0.43047 -0.03362 0.79500
Al23 -0.14897 0.43047 -0.03362 0.23000
Na 0.00000 0.00000 0.00000 1.00000
O11 0.41400 0.05240 -0.02560 1.00000
O12 0.36270 0.07550 0.31530 1.00000
O13 0.39600 0.07230 -0.41000 1.00000
O21 -0.31790 0.23210 0.02480 1.00000
O22 -0.32850 0.21760 0.35970 1.00000
O23 -0.34080 0.22440 -0.31330 1.00000
O31 -0.03610 0.38320 0.09890 1.00000
O32 -0.02770 0.37420 0.42930 1.00000
O33 -0.03000 0.37140 -0.24810 1.00000
O41 0.26510 -0.48920 0.16040 1.00000
O42 0.28570 -0.45870 0.48570 1.00000
O43 0.26760 -0.49600 -0.17900 1.00000
O51 -0.43130 -0.32490 0.24040 1.00000
O52 -0.44840 -0.34620 -0.45300 1.00000
O53 -0.43640 -0.34140 -0.10710 1.00000
O61 -0.12880 0.09960 0.37810 1.00000
O62 -0.13420 0.09520 -0.13510 1.00000
O71 0.16010 0.23910 0.29380 1.00000
O72 0.15060 0.23000 -0.23380 1.00000
O8 -0.20840 0.07030 0.14780 1.00000
O9 0.00470 0.16310 -0.42390 1.00000
O10 0.20940 0.27820 0.01070 1.00000

loop_
_cod_related_entry_id
_cod_related_entry_database
_cod_related_entry_code
1 AMCSD 0000396
